data_8106251
loop_
_publ_author_name
'Hong, Yong'

_publ_section_title
;
 Crystal structure of
 (E)-2-bromo-4-chloro-6-(4-methoxy-2-nitrostyryl)phenol, C14H10BrClN2O4
;
_journal_issue 4
_journal_name_full 'Zeitschrift f\"ur Kristallographie - New Crystal Structures'
_journal_page_first 663
_journal_page_last 664
_journal_paper_doi 10.1515/ncrs-2017-0426
_journal_volume 233
_journal_year 2018
_chemical_formula_moiety 'C14 H10 Br Cl N2 O4'
_chemical_formula_sum 'C14 H10 Br Cl N2 O4'
_chemical_formula_weight 385.60
_space_group_crystal_system monoclinic
_space_group_IT_number 14
_space_group_name_Hall '-P 2ybc'
_space_group_name_H-M_alt 'P 1 21/c 1'
_atom_sites_solution_hydrogens geom
_cell_angle_alpha 90
_cell_angle_beta 107.308(5)
_cell_angle_gamma 90
_cell_formula_units_Z 4
_cell_length_a 14.2726(16)
_cell_length_b 6.9919(9)
_cell_length_c 15.1927(15)
_cell_measurement_reflns_used 2818
_cell_measurement_temperature 150(2)
_cell_measurement_theta_max 26.105
_cell_measurement_theta_min 2.990
_cell_volume 1447.5(3)
_computing_cell_refinement 'SAINT v8.37A (Bruker, 2015)'
_computing_data_reduction 'SAINT v8.37A (Bruker, 2015)'
_computing_molecular_graphics 'Olex2 (Dolomanov et al., 2009)'
_computing_publication_material 'Olex2 (Dolomanov et al., 2009)'
_computing_structure_refinement 'XL (Sheldrick, 2008)'
_computing_structure_solution
;
Superflip (Palatinus & Chapuis, 2007;Palatinus & van der Lee, 2008;
Palatinus et al., 2012)
;
_diffrn_ambient_temperature 150.03
_diffrn_measured_fraction_theta_full 0.997
_diffrn_measured_fraction_theta_max 0.998
_diffrn_measurement_device_type 'CCD area detector'
_diffrn_measurement_method 'phi and omega scans'
_diffrn_radiation_type MoK\a
_diffrn_radiation_wavelength 0.71073
_diffrn_reflns_av_R_equivalents 0.0733
_diffrn_reflns_av_unetI/netI 0.0625
_diffrn_reflns_Laue_measured_fraction_full 0.997
_diffrn_reflns_Laue_measured_fraction_max 0.998
_diffrn_reflns_limit_h_max 17
_diffrn_reflns_limit_h_min -17
_diffrn_reflns_limit_k_max 8
_diffrn_reflns_limit_k_min -8
_diffrn_reflns_limit_l_max 18
_diffrn_reflns_limit_l_min -18
_diffrn_reflns_number 11197
_diffrn_reflns_point_group_measured_fraction_full 0.997
_diffrn_reflns_point_group_measured_fraction_max 0.998
_diffrn_reflns_theta_full 25.242
_diffrn_reflns_theta_max 26.009
_diffrn_reflns_theta_min 2.761
_exptl_absorpt_coefficient_mu 3.044
_exptl_absorpt_correction_T_max 0.7454
_exptl_absorpt_correction_T_min 0.5451
_exptl_absorpt_correction_type multi-scan
_exptl_absorpt_process_details
;
SADABS-2016/2 (Bruker,2016/2) was used for absorption correction.
wR2(int) was 0.0955 before and 0.0614 after correction.
The Ratio of minimum to maximum transmission is 0.7313.
The \l/2 correction factor is Not present.
;
_exptl_crystal_colour yellow
_exptl_crystal_colour_primary yellow
_exptl_crystal_density_diffrn 1.769
_exptl_crystal_description stick
_exptl_crystal_F_000 768
_exptl_crystal_size_max 0.32
_exptl_crystal_size_mid 0.21
_exptl_crystal_size_min 0.14
_refine_diff_density_max 0.477
_refine_diff_density_min -0.689
_refine_diff_density_rms 0.093
_refine_ls_extinction_coef .
_refine_ls_extinction_method none
_refine_ls_goodness_of_fit_ref 1.010
_refine_ls_hydrogen_treatment constr
_refine_ls_matrix_type full
_refine_ls_number_parameters 201
_refine_ls_number_reflns 2858
_refine_ls_number_restraints 0
_refine_ls_restrained_S_all 1.010
_refine_ls_R_factor_all 0.0647
_refine_ls_R_factor_gt 0.0362
_refine_ls_shift/su_max 0.000
_refine_ls_shift/su_mean 0.000
_refine_ls_structure_factor_coef Fsqd
_refine_ls_weighting_details 'w=1/[\s^2^(Fo^2^)+(0.0330P)^2^] where P=(Fo^2^+2Fc^2^)/3'
_refine_ls_weighting_scheme calc
_refine_ls_wR_factor_gt 0.0732
_refine_ls_wR_factor_ref 0.0831
_reflns_Friedel_coverage 0.000
_reflns_Friedel_fraction_full .
_reflns_Friedel_fraction_max .
_reflns_number_gt 2049
_reflns_number_total 2858
_reflns_threshold_expression 'I > 2\s(I)'
_cod_data_source_file suppl_ncrs-2017-0426_suppl.cif
_cod_data_source_block 111
_cod_database_code 8106251
_shelx_space_group_comment
;
The symmetry employed for this shelxl refinement is uniquely defined
by the following loop, which should always be used as a source of
symmetry information in preference to the above space-group names.
They are only intended as comments.
;
_shelx_estimated_absorpt_t_max 0.675
_shelx_estimated_absorpt_t_min 0.443
_olex2_refinement_description
;
1. Fixed Uiso
 At 1.2 times of:
  All C(H) groups
 At 1.5 times of:
  All C(H,H,H) groups, All O(H) groups
2.a Aromatic/amide H refined with riding coordinates:
 C3(H3), C4(H4A), C7(H7), C8(H8), C10(H10), C12(H12)
2.b Idealised Me refined as rotating group:
 C1(H1A,H1B,H1C)
2.c Idealised tetrahedral OH refined as rotating group:
 O4(H4)
;
_olex2_submission_special_instructions 'No special instructions were received'

loop_
_space_group_symop_operation_xyz
'x, y, z'
'-x, y+1/2, -z+1/2'
'-x, -y, -z'
'x, -y-1/2, z-1/2'

loop_
_atom_site_label
_atom_site_type_symbol
_atom_site_fract_x
_atom_site_fract_y
_atom_site_fract_z
_atom_site_U_iso_or_equiv
_atom_site_adp_type
_atom_site_occupancy
_atom_site_site_symmetry_order
_atom_site_calc_flag
_atom_site_refinement_flags_posn
_atom_site_refinement_flags_adp
_atom_site_refinement_flags_occupancy
_atom_site_disorder_assembly
_atom_site_disorder_group
Br1 Br 0.08251(2) 0.55111(6) 0.18204(2) 0.03328(13) Uani 1 1 d . . . . .
C1 C 0.9132(3) 0.4177(5) 0.5762(2) 0.0313(9) Uani 1 1 d . . . . .
H1A H 0.895878 0.287220 0.588983 0.047 Uiso 1 1 calc GR . . . .
H1B H 0.880726 0.509322 0.606267 0.047 Uiso 1 1 calc GR . . . .
H1C H 0.984500 0.434410 0.599999 0.047 Uiso 1 1 calc GR . . . .
C2 C 0.7836(2) 0.4399(5) 0.43497(19) 0.0192(7) Uani 1 1 d . . . . .
C3 C 0.7548(2) 0.4838(4) 0.3410(2) 0.0215(7) Uani 1 1 d . . . . .
H3 H 0.803281 0.515879 0.312072 0.026 Uiso 1 1 calc R . . . .
C4 C 0.6576(2) 0.4813(4) 0.2896(2) 0.0192(7) Uani 1 1 d . . . . .
H4A H 0.639887 0.516769 0.226436 0.023 Uiso 1 1 calc R . . . .
C5 C 0.5841(2) 0.4273(4) 0.32864(19) 0.0145(6) Uani 1 1 d . . . . .
C6 C 0.6166(2) 0.3786(4) 0.42246(19) 0.0150(6) Uani 1 1 d . . . . .
C7 C 0.7131(2) 0.3883(4) 0.47610(19) 0.0157(7) Uani 1 1 d . . . . .
H7 H 0.730751 0.360137 0.540121 0.019 Uiso 1 1 calc R . . . .
C8 C 0.4537(2) 0.4041(4) 0.1938(2) 0.0167(7) Uani 1 1 d . . . . .
H8 H 0.499459 0.362285 0.163488 0.020 Uiso 1 1 calc R . . . .
C9 C 0.3510(2) 0.4269(4) 0.14118(19) 0.0149(6) Uani 1 1 d . . . . .
C10 C 0.3244(2) 0.3946(4) 0.04569(19) 0.0179(7) Uani 1 1 d . . . . .
H10 H 0.373004 0.361762 0.017075 0.021 Uiso 1 1 calc R . . . .
C11 C 0.2279(2) 0.4108(4) -0.00620(19) 0.0198(7) Uani 1 1 d . . . . .
C12 C 0.1550(2) 0.4543(4) 0.03389(19) 0.0207(7) Uani 1 1 d . . . . .
H12 H 0.088260 0.461469 -0.002474 0.025 Uiso 1 1 calc R . . . .
C13 C 0.1814(2) 0.4871(4) 0.1278(2) 0.0200(7) Uani 1 1 d . . . . .
C14 C 0.2788(2) 0.4757(4) 0.18352(19) 0.0160(6) Uani 1 1 d . . . . .
Cl1 Cl 0.19654(7) 0.37859(14) -0.12533(5) 0.0336(2) Uani 1 1 d . . . . .
N1 N 0.54689(18) 0.3026(4) 0.46732(15) 0.0170(6) Uani 1 1 d . . . . .
N2 N 0.48356(18) 0.4400(3) 0.28106(15) 0.0149(5) Uani 1 1 d . . . . .
O1 O 0.88182(16) 0.4503(3) 0.47843(14) 0.0265(5) Uani 1 1 d . . . . .
O2 O 0.56274(17) 0.3315(3) 0.55027(13) 0.0263(5) Uani 1 1 d . . . . .
O3 O 0.47666(16) 0.2090(3) 0.42055(13) 0.0241(5) Uani 1 1 d . . . . .
O4 O 0.29951(16) 0.5089(3) 0.27384(13) 0.0225(5) Uani 1 1 d . . . . .
H4 H 0.359548 0.489763 0.299512 0.034 Uiso 1 1 calc GR . . . .

loop_
_atom_site_aniso_label
_atom_site_aniso_U_11
_atom_site_aniso_U_22
_atom_site_aniso_U_33
_atom_site_aniso_U_23
_atom_site_aniso_U_13
_atom_site_aniso_U_12
Br1 0.01570(18) 0.0652(3) 0.02007(17) -0.00252(17) 0.00700(13) 0.00457(18)
C1 0.0162(18) 0.050(2) 0.0219(16) 0.0059(16) -0.0029(14) -0.0038(16)
C2 0.0113(15) 0.0239(17) 0.0205(15) -0.0026(14) 0.0019(12) 0.0005(14)
C3 0.0190(17) 0.0272(19) 0.0207(15) 0.0020(13) 0.0098(13) -0.0008(13)
C4 0.0190(17) 0.0234(18) 0.0161(14) 0.0030(12) 0.0069(13) 0.0010(13)
C5 0.0140(16) 0.0133(16) 0.0159(14) -0.0027(12) 0.0041(12) 0.0008(12)
C6 0.0144(16) 0.0150(16) 0.0167(14) -0.0006(12) 0.0062(12) -0.0003(12)
C7 0.0153(16) 0.0208(17) 0.0113(13) 0.0002(12) 0.0045(12) 0.0000(12)
C8 0.0162(16) 0.0185(17) 0.0181(14) 0.0003(12) 0.0090(13) -0.0001(12)
C9 0.0127(15) 0.0138(16) 0.0167(14) 0.0006(12) 0.0021(12) -0.0001(12)
C10 0.0191(17) 0.0224(17) 0.0145(14) -0.0014(12) 0.0087(13) 0.0005(13)
C11 0.0210(17) 0.0235(18) 0.0135(14) -0.0017(12) 0.0029(13) -0.0021(13)
C12 0.0151(16) 0.0286(18) 0.0173(14) 0.0007(14) 0.0029(12) -0.0017(15)
C13 0.0168(17) 0.0260(19) 0.0174(15) 0.0007(12) 0.0055(13) -0.0007(13)
C14 0.0173(16) 0.0185(16) 0.0127(13) 0.0019(12) 0.0051(12) -0.0016(13)
Cl1 0.0257(5) 0.0598(6) 0.0136(4) -0.0069(4) 0.0034(3) 0.0008(4)
N1 0.0140(14) 0.0210(15) 0.0167(13) 0.0021(11) 0.0055(11) 0.0018(11)
N2 0.0119(13) 0.0179(13) 0.0149(12) 0.0029(11) 0.0039(10) 0.0012(11)
O1 0.0128(12) 0.0474(14) 0.0180(10) 0.0047(11) 0.0026(9) -0.0027(11)
O2 0.0280(14) 0.0404(15) 0.0134(10) -0.0016(10) 0.0105(10) -0.0039(11)
O3 0.0175(12) 0.0340(14) 0.0208(11) -0.0048(10) 0.0057(9) -0.0104(10)
O4 0.0153(12) 0.0407(15) 0.0107(10) -0.0009(9) 0.0025(9) 0.0048(10)

loop_
_atom_type_symbol
_atom_type_description
_atom_type_scat_dispersion_real
_atom_type_scat_dispersion_imag
_atom_type_scat_source
C C 0.0033 0.0016 'International Tables Vol C Tables 4.2.6.8 and 6.1.1.4'
H H 0.0000 0.0000 'International Tables Vol C Tables 4.2.6.8 and 6.1.1.4'
Br Br -0.2901 2.4595 'International Tables Vol C Tables 4.2.6.8 and 6.1.1.4'
Cl Cl 0.1484 0.1585 'International Tables Vol C Tables 4.2.6.8 and 6.1.1.4'
N N 0.0061 0.0033 'International Tables Vol C Tables 4.2.6.8 and 6.1.1.4'
O O 0.0106 0.0060 'International Tables Vol C Tables 4.2.6.8 and 6.1.1.4'

loop_
_geom_angle_atom_site_label_1
_geom_angle_atom_site_label_2
_geom_angle_atom_site_label_3
_geom_angle
_geom_angle_site_symmetry_1
_geom_angle_site_symmetry_3
C7 C2 C3 119.2(3) . .
O1 C2 C3 115.5(3) . .
O1 C2 C7 125.3(3) . .
C4 C3 C2 121.1(3) . .
C3 C4 C5 121.3(3) . .
C4 C5 C6 115.6(3) . .
C4 C5 N2 123.0(3) . .
C6 C5 N2 121.1(3) . .
C5 C6 N1 119.8(3) . .
C7 C6 C5 124.0(3) . .
C7 C6 N1 116.2(2) . .
C6 C7 C2 118.7(3) . .
N2 C8 C9 120.9(3) . .
C10 C9 C8 117.9(3) . .
C10 C9 C14 120.0(3) . .
C14 C9 C8 122.0(3) . .
C11 C10 C9 119.8(3) . .
C10 C11 C12 121.4(3) . .
C10 C11 Cl1 119.2(3) . .
C12 C11 Cl1 119.3(2) . .
C13 C12 C11 118.7(3) . .
C12 C13 Br1 118.7(2) . .
C12 C13 C14 122.2(3) . .
C14 C13 Br1 119.1(2) . .
C13 C14 C9 117.9(3) . .
O4 C14 C9 122.8(3) . .
O4 C14 C13 119.3(3) . .
O2 N1 C6 118.3(2) . .
O2 N1 O3 123.3(3) . .
O3 N1 C6 118.3(2) . .
C8 N2 C5 119.4(3) . .
C2 O1 C1 116.9(2) . .

loop_
_geom_bond_atom_site_label_1
_geom_bond_atom_site_label_2
_geom_bond_distance
_geom_bond_site_symmetry_2
Br1 C13 1.888(3) .
C1 O1 1.436(4) .
C2 C3 1.397(4) .
C2 C7 1.381(4) .
C2 O1 1.363(3) .
C3 C4 1.375(4) .
C4 C5 1.401(4) .
C5 C6 1.403(4) .
C5 N2 1.405(4) .
C6 C7 1.378(4) .
C6 N1 1.462(4) .
C8 C9 1.454(4) .
C8 N2 1.291(4) .
C9 C10 1.404(4) .
C9 C14 1.410(4) .
C10 C11 1.373(4) .
C11 C12 1.386(4) .
C11 Cl1 1.745(3) .
C12 C13 1.382(4) .
C13 C14 1.397(4) .
C14 O4 1.335(3) .
N1 O2 1.229(3) .
N1 O3 1.231(3) .

loop_
_geom_torsion_atom_site_label_1
_geom_torsion_atom_site_label_2
_geom_torsion_atom_site_label_3
_geom_torsion_atom_site_label_4
_geom_torsion
_geom_torsion_site_symmetry_1
_geom_torsion_site_symmetry_2
_geom_torsion_site_symmetry_3
_geom_torsion_site_symmetry_4
Br1 C13 C14 C9 179.8(2) . . . .
Br1 C13 C14 O4 0.5(4) . . . .
C2 C3 C4 C5 -2.6(5) . . . .
C3 C2 C7 C6 1.1(5) . . . .
C3 C2 O1 C1 176.2(3) . . . .
C3 C4 C5 C6 0.5(4) . . . .
C3 C4 C5 N2 173.9(3) . . . .
C4 C5 C6 C7 2.5(4) . . . .
C4 C5 C6 N1 -174.1(3) . . . .
C4 C5 N2 C8 36.2(4) . . . .
C5 C6 C7 C2 -3.3(5) . . . .
C5 C6 N1 O2 -151.3(3) . . . .
C5 C6 N1 O3 30.4(4) . . . .
C6 C5 N2 C8 -150.8(3) . . . .
C7 C2 C3 C4 1.7(5) . . . .
C7 C2 O1 C1 -4.6(5) . . . .
C7 C6 N1 O2 31.9(4) . . . .
C7 C6 N1 O3 -146.4(3) . . . .
C8 C9 C10 C11 178.6(3) . . . .
C8 C9 C14 C13 -177.5(3) . . . .
C8 C9 C14 O4 1.7(4) . . . .
C9 C8 N2 C5 -176.3(2) . . . .
C9 C10 C11 C12 -1.5(5) . . . .
C9 C10 C11 Cl1 177.7(2) . . . .
C10 C9 C14 C13 1.1(4) . . . .
C10 C9 C14 O4 -179.7(3) . . . .
C10 C11 C12 C13 1.8(5) . . . .
C11 C12 C13 Br1 178.8(2) . . . .
C11 C12 C13 C14 -0.7(5) . . . .
C12 C13 C14 C9 -0.7(5) . . . .
C12 C13 C14 O4 -180.0(3) . . . .
C14 C9 C10 C11 0.0(4) . . . .
Cl1 C11 C12 C13 -177.4(2) . . . .
N1 C6 C7 C2 173.3(3) . . . .
N2 C5 C6 C7 -171.0(3) . . . .
N2 C5 C6 N1 12.4(4) . . . .
N2 C8 C9 C10 176.9(3) . . . .
N2 C8 C9 C14 -4.5(4) . . . .
O1 C2 C3 C4 -179.0(3) . . . .
O1 C2 C7 C6 -178.0(3) . . . .
